data_1555356
loop_
_publ_author_name
'Zhao, Wen-Xuan'
'Wang, Chuan-Zeng'
'Chen, Li-Xia'
'Cong, Hang'
'Xiao, Xin'
'Zhang, Yun-Qian'
'Xue, Sai-Feng'
'Huang, Ying'
'Tao, Zhu'
'Zhu, Qian-Jiang'

_publ_section_title
;
 A Hemimethyl-Substituted Cucurbit[7]uril Derived from
 3\a-Methyl-glycoluril.
;
_journal_issue 20
_journal_name_full 'Organic letters'
_journal_page_first 5072
_journal_page_last 5075
_journal_paper_doi 10.1021/acs.orglett.5b02588
_journal_volume 17
_journal_year 2015
_chemical_formula_sum 'C98 H156 Cd4 Cl14 Lu2 N56 O62'
_chemical_formula_weight 4406.63
_chemical_name_common ZWX
_space_group_IT_number 62
_space_group_name_Hall '-P 2ac 2n'
_space_group_name_H-M_alt 'P n m a'
_symmetry_cell_setting orthorhombic
_symmetry_space_group_name_H-M 'P n m a'
_atom_sites_solution_hydrogens geom
_atom_sites_solution_primary direct
_atom_sites_solution_secondary difmap
_audit_creation_method SHELXL-97
_cell_angle_alpha 90.00
_cell_angle_beta 90.00
_cell_angle_gamma 90.00
_cell_formula_units_Z 2
_cell_length_a 35.112(2)
_cell_length_b 12.3662(5)
_cell_length_c 19.6459(10)
_cell_measurement_temperature 293(2)
_cell_volume 8530.3(7)
_computing_structure_refinement 'SHELXL-97 (Sheldrick, 1997)'
_computing_structure_solution 'SHELXS-97 (Sheldrick, 1990)'
_diffrn_ambient_temperature 293(2)
_diffrn_measured_fraction_theta_full 0.983
_diffrn_measured_fraction_theta_max 0.983
_diffrn_measurement_device_type 'Bruker CCD Area Detector'
_diffrn_measurement_method '\f and \w scan'
_diffrn_radiation_monochromator graphite
_diffrn_radiation_source 'fine-focus sealed tube'
_diffrn_radiation_type CuK\a
_diffrn_radiation_wavelength 1.54184
_diffrn_reflns_av_R_equivalents 0.0439
_diffrn_reflns_av_sigmaI/netI 0.0582
_diffrn_reflns_limit_h_max 40
_diffrn_reflns_limit_h_min -40
_diffrn_reflns_limit_k_max 14
_diffrn_reflns_limit_k_min -8
_diffrn_reflns_limit_l_max 13
_diffrn_reflns_limit_l_min -23
_diffrn_reflns_number 17543
_diffrn_reflns_theta_full 66.75
_diffrn_reflns_theta_max 66.75
_diffrn_reflns_theta_min 3.38
_diffrn_standards_interval_count 0
_diffrn_standards_interval_time 0
_diffrn_standards_number 0
_exptl_absorpt_coefficient_mu 8.928
_exptl_absorpt_correction_T_max 0.2818
_exptl_absorpt_correction_T_min 0.2049
_exptl_absorpt_correction_type multi-scan
_exptl_absorpt_process_details 'SADABS (Bruker, 2005)'
_exptl_crystal_colour colorless
_exptl_crystal_density_diffrn 1.716
_exptl_crystal_density_meas ?
_exptl_crystal_density_method 'not measured'
_exptl_crystal_description block
_exptl_crystal_F_000 4408
_exptl_crystal_size_max 0.26
_exptl_crystal_size_mid 0.23
_exptl_crystal_size_min 0.19
_platon_squeeze_details '                                                        '
_refine_diff_density_max 1.164
_refine_diff_density_min -0.652
_refine_diff_density_rms 0.203
_refine_ls_extinction_method none
_refine_ls_goodness_of_fit_ref 1.015
_refine_ls_hydrogen_treatment constr
_refine_ls_matrix_type full
_refine_ls_number_parameters 579
_refine_ls_number_reflns 7806
_refine_ls_number_restraints 50
_refine_ls_restrained_S_all 2.715
_refine_ls_R_factor_all 0.1815
_refine_ls_R_factor_gt 0.1322
_refine_ls_shift/su_max 0.089
_refine_ls_shift/su_mean 0.002
_refine_ls_structure_factor_coef Fsqd
_refine_ls_weighting_details 'calc w=1/[\s^2^(Fo^2^)+(0.2850P)^2^+-0.2500P] where P=(Fo^2^+2Fc^2^)/3'
_refine_ls_weighting_scheme calc
_refine_ls_wR_factor_gt 0.3694
_refine_ls_wR_factor_ref 0.4214
_reflns_number_gt 3874
_reflns_number_total 7806
_reflns_threshold_expression >2sigma(I)
_cod_data_source_file ol5b02588_si_002.cif
_cod_data_source_block p
_cod_depositor_comments
;
The following automatic conversions were performed:

data item '_exptl_crystal_density_meas' value 'not measured' was
changed to '?' -- the value is perceived as not measured.

Automatic conversion script
Id: cif_fix_values 6909 2019-04-08 15:41:33Z antanas 
;
_cod_original_sg_symbol_H-M Pnma
_cod_database_code 1555356

loop_
_symmetry_equiv_pos_as_xyz
'x, y, z'
'-x+1/2, -y, z+1/2'
'x+1/2, -y+1/2, -z+1/2'
'-x, y+1/2, -z'
'-x, -y, -z'
'x-1/2, y, -z-1/2'
'-x-1/2, y-1/2, z-1/2'
'x, -y-1/2, z'

loop_
_atom_site_label
_atom_site_type_symbol
_atom_site_fract_x
_atom_site_fract_y
_atom_site_fract_z
_atom_site_U_iso_or_equiv
_atom_site_adp_type
_atom_site_occupancy
_atom_site_symmetry_multiplicity
_atom_site_calc_flag
_atom_site_refinement_flags
_atom_site_disorder_assembly
_atom_site_disorder_group
O1W O 0.0895(11) -0.132(3) 1.139(3) 0.22(2) Uani 0.50 1 d P A .
O2WA O 0.1080(18) -0.072(5) 1.248(3) 0.093(6) Uani 0.20 1 d PU A 1
O2WB O 0.120(2) -0.151(8) 1.282(4) 0.21(3) Uiso 0.30 1 d P A 2
O3WA O 0.145(2) 0.028(5) 1.093(3) 0.22(3) Uani 0.40 1 d P A 1
O3WB O 0.156(9) 0.03(3) 1.230(17) 0.248(6) Uani 0.10 1 d PU A 2
O5WA O 0.1477(15) -0.201(3) 1.165(2) 0.147(18) Uani 0.40 1 d P . 1
O5WB O 0.127(2) -0.2500 1.203(3) 0.07(2) Uani 0.20 2 d SP . 2
O4W O 0.127(5) -0.140(14) 1.051(8) 0.306(6) Uani 0.25 1 d PU A .
Lu1 Lu 0.14982(5) -0.10906(13) 1.16205(9) 0.0738(5) Uani 0.50 1 d P . .
Cd1A Cd 0.09211(6) 0.06506(15) 1.65960(11) 0.0899(7) Uani 0.701(4) 1 d P . 1
Cd1B Cd 0.1057(5) 0.0917(9) 1.6662(5) 0.231(7) Uani 0.299(4) 1 d P . 2
Cl1A Cl 0.1272(5) 0.2500 1.6779(8) 0.152(6) Uani 0.70 2 d SP . 1
Cl1B Cl 0.0609(13) 0.2500 1.688(3) 0.15(2) Uani 0.20 2 d SP . 2
Cl1C Cl 0.067(2) 0.2500 1.618(5) 0.13(3) Uani 0.10 2 d SP B 3
Cl2 Cl 0.0270(3) 0.0665(15) 1.6371(9) 0.345(8) Uani 1 1 d . . .
Cl3 Cl 0.10150(18) -0.0138(5) 1.7702(3) 0.117(2) Uani 1 1 d . . .
Cl4 Cl 0.1275(3) -0.0018(8) 1.5639(5) 0.202(4) Uani 1 1 d . . .
C1 C 0.0241(4) 0.0952(13) 1.0673(14) 0.108(8) Uani 1 1 d . . .
C2 C -0.0152(6) 0.2500 1.085(2) 0.120(14) Uani 1 2 d S . .
C3 C 0.0038(7) 0.2500 1.013(2) 0.132(12) Uani 1 2 d S . .
H3A H -0.0153 0.2500 0.9783 0.159 Uiso 1 2 d SR . .
C4 C 0.0393(5) 0.1072(13) 0.9495(10) 0.106(7) Uani 1 1 d D . .
H4A H 0.0201 0.1167 0.9152 0.127 Uiso 1 1 d R . .
H4B H 0.0422 0.0310 0.9571 0.127 Uiso 1 1 d R . .
C5 C 0.1100(6) 0.0974(14) 0.9264(9) 0.091(6) Uani 1 1 d . . .
C6 C 0.0778(9) 0.2500 0.8870(14) 0.099(6) Uani 1 2 d SU . .
C7 C 0.1185(10) 0.2500 0.8660(13) 0.099(5) Uani 1 2 d SU . .
H7A H 0.1213 0.2500 0.8174 0.118 Uiso 1 2 d SR . .
C8 C 0.1723(6) 0.1094(14) 0.8781(12) 0.105(7) Uani 1 1 d . . .
H8A H 0.1755 0.1208 0.8301 0.126 Uiso 1 1 d R . .
H8B H 0.1719 0.0327 0.8857 0.126 Uiso 1 1 d R . .
C9 C 0.2241(5) 0.0955(12) 0.9578(9) 0.093(5) Uani 1 1 d . . .
C10 C 0.2246(8) 0.2500 0.8932(14) 0.093(9) Uani 1 2 d S . .
H10A H 0.2310 0.2500 0.8457 0.112 Uiso 1 2 d SR . .
C11 C 0.2587(8) 0.2500 0.9347(13) 0.084(5) Uani 1 2 d SU . .
C12 C 0.2834(5) 0.1075(14) 1.0195(12) 0.101(4) Uani 1 1 d U . .
H12A H 0.3070 0.1157 0.9953 0.121 Uiso 1 1 d R . .
H12B H 0.2789 0.0312 1.0238 0.121 Uiso 1 1 d R . .
C13 C 0.2844(6) 0.0986(14) 1.1487(15) 0.113(9) Uani 1 1 d . . .
C14 C 0.3092(7) 0.2500 1.0955(19) 0.106(11) Uani 1 2 d S . .
H14A H 0.3322 0.2500 1.0691 0.127 Uiso 1 2 d SR . .
C15 C 0.3171(7) 0.2500 1.170(2) 0.128(12) Uani 1 2 d S . .
C16 C 0.2978(6) 0.1105(15) 1.2638(10) 0.146(4) Uani 1 1 d DU . .
H16A H 0.3237 0.1120 1.2792 0.175 Uiso 1 1 d R . .
H16B H 0.2905 0.0359 1.2599 0.175 Uiso 1 1 d R . .
C17 C 0.2469(7) 0.096(2) 1.3333(11) 0.112(4) Uani 1 1 d U . .
C18 C 0.28048(12) 0.2500 1.3506(3) 0.148(6) Uani 1 2 d SDU . .
C19 C 0.24681(16) 0.2500 1.4000(4) 0.143(5) Uani 1 2 d SDU . .
H19A H 0.2537 0.2500 1.4474 0.172 Uiso 1 2 d SR . .
C20 C 0.2000(6) 0.1077(13) 1.4264(11) 0.188(11) Uani 1 1 d D . .
H20A H 0.2076 0.1153 1.4730 0.226 Uiso 1 1 d R . .
H20B H 0.1978 0.0318 1.4166 0.226 Uiso 1 1 d R . .
C21 C 0.1320(11) 0.0958(17) 1.3946(9) 0.165(4) Uani 1 1 d U B .
C22 C 0.14212(8) 0.2500 1.4539(5) 0.22(3) Uani 1 2 d SD . .
H22A H 0.1465 0.2500 1.5031 0.265 Uiso 1 2 calc SR . .
C23 C 0.09961(9) 0.2500 1.43678(17) 0.21(3) Uani 1 2 d SD . .
C24 C 0.0624(8) 0.1090(19) 1.3918(12) 0.165(6) Uani 1 1 d U B .
H24A H 0.0463 0.1256 1.4298 0.198 Uiso 1 1 d R . .
H24B H 0.0640 0.0317 1.3885 0.198 Uiso 1 1 d R . .
C25 C 0.0317(6) 0.0950(16) 1.2712(12) 0.127(7) Uani 1 1 d . B .
C26 C 0.01943(12) 0.2500 1.3366(2) 0.179(8) Uani 1 2 d SDU . .
H26A H 0.0051 0.2500 1.3782 0.214 Uiso 1 2 d SR . .
C27 C -0.00603(19) 0.2500 1.2734(3) 0.173(6) Uani 1 2 d SDU . .
C28 C -0.0096(5) 0.1067(17) 1.1790(10) 0.139(5) Uani 1 1 d DU B .
H28A H -0.0044 0.0305 1.1791 0.167 Uiso 1 1 d R . .
H28B H -0.0367 0.1155 1.1833 0.167 Uiso 1 1 d R . .
C29 C 0.0519(11) 0.2500 0.8274(17) 0.124(12) Uani 1 2 d S . .
H29A H 0.0257 0.2500 0.8414 0.186 Uiso 1 2 d SR . .
H29B H 0.0569 0.3134 0.8006 0.186 Uiso 0.50 1 d PR . .
C30 C 0.2996(13) 0.2500 0.899(2) 0.255(18) Uani 1 2 d SU . .
H30A H 0.3039 0.3133 0.8718 0.383 Uiso 0.50 1 d PR . .
H30B H 0.3168 0.2500 0.9369 0.383 Uiso 1 2 d SR . .
C31 C 0.3650(12) 0.2500 1.175(4) 0.28(5) Uani 1 2 d S . .
H31A H 0.3754 0.3133 1.1539 0.413 Uiso 0.50 1 d PR . .
H31B H 0.3712 0.2500 1.2225 0.413 Uiso 1 2 d SR . .
C32 C 0.3210(11) 0.2500 1.387(2) 0.219(15) Uani 1 2 d S . .
H32A H 0.3393 0.2500 1.3501 0.329 Uiso 1 2 d SR . .
H32B H 0.3245 0.3134 1.4140 0.329 Uiso 0.50 1 d PR . .
C33 C 0.07932(16) 0.2500 1.5083(2) 0.23(3) Uani 1 2 d SD . .
H33A H 0.0522 0.2500 1.5023 0.348 Uiso 1 2 d SR B .
H33B H 0.0868 0.1866 1.5332 0.348 Uiso 0.50 1 d PR . .
C34 C -0.0419(11) 0.2500 1.310(3) 0.23(2) Uani 1 2 d S . .
H34A H -0.0613 0.2500 1.2752 0.344 Uiso 1 2 d SR . .
H34B H -0.0445 0.1866 1.3374 0.344 Uiso 0.50 1 d PR . .
C35 C -0.0574(11) 0.2500 1.076(3) 0.16(2) Uani 1 2 d S . .
H35A H -0.0647 0.1871 1.0510 0.246 Uiso 0.50 1 d PR . .
H35B H -0.0698 0.2587 1.1190 0.246 Uiso 0.50 1 d PR . .
N1 N 0.0025(4) 0.1502(10) 1.1142(10) 0.115(7) Uani 1 1 d D . .
N2 N 0.0269(4) 0.1522(11) 1.0109(9) 0.103(6) Uani 1 1 d D . .
N3 N 0.0757(4) 0.1530(10) 0.9269(8) 0.092(5) Uani 1 1 d D . .
N4 N 0.1366(5) 0.1525(10) 0.8973(8) 0.088(5) Uani 1 1 d . . .
N5 N 0.2033(5) 0.1502(10) 0.9105(8) 0.093(5) Uani 1 1 d . . .
N6 N 0.2552(5) 0.1511(11) 0.9782(9) 0.098(4) Uani 1 1 d U . .
N7 N 0.2890(5) 0.1529(11) 1.0888(12) 0.117(7) Uani 1 1 d . . .
N8 N 0.2972(4) 0.1524(9) 1.1970(9) 0.133(4) Uani 1 1 d DU . .
N9 N 0.2739(5) 0.1526(11) 1.3139(9) 0.124(3) Uani 1 1 d DU . .
N10 N 0.2282(6) 0.1529(12) 1.3806(9) 0.171(7) Uani 1 1 d D . .
N11 N 0.1630(7) 0.1537(12) 1.4181(8) 0.177(4) Uani 1 1 d DU . .
N12 N 0.1000(9) 0.1539(14) 1.4039(9) 0.172(10) Uani 1 1 d . . .
N13 N 0.04143(18) 0.1502(3) 1.3316(10) 0.156(6) Uani 1 1 d DU . .
N14 N 0.0078(4) 0.1529(11) 1.2376(11) 0.136(4) Uani 1 1 d DU . .
O1 O 0.0386(3) 0.0074(8) 1.0795(8) 0.098(5) Uani 1 1 d . . .
O2 O 0.1138(4) 0.0041(8) 0.9529(7) 0.096(4) Uani 1 1 d . . .
O3 O 0.2161(4) 0.0032(8) 0.9793(8) 0.107(5) Uani 1 1 d . . .
O4 O 0.2683(4) 0.0061(8) 1.1478(8) 0.115(5) Uani 1 1 d . . .
O5 O 0.2340(5) 0.0043(9) 1.3176(8) 0.142(5) Uani 1 1 d . . .
O6 O 0.1315(8) 0.0060(10) 1.3681(8) 0.179(10) Uani 1 1 d . . .
O7 O 0.0458(5) 0.0064(9) 1.2598(9) 0.123(5) Uani 1 1 d . . .

loop_
_atom_site_aniso_label
_atom_site_aniso_U_11
_atom_site_aniso_U_22
_atom_site_aniso_U_33
_atom_site_aniso_U_23
_atom_site_aniso_U_13
_atom_site_aniso_U_12
O1W 0.15(3) 0.12(2) 0.40(6) 0.12(3) -0.08(3) -0.04(2)
O2WA 0.092(9) 0.093(9) 0.093(10) -0.001(7) 0.000(7) 0.000(7)
O3WA 0.33(8) 0.13(4) 0.20(5) 0.07(4) -0.02(6) -0.02(5)
O3WB 0.249(9) 0.248(10) 0.248(10) 0.000(7) 0.000(7) 0.000(7)
O5WA 0.23(5) 0.07(2) 0.14(3) -0.007(19) -0.05(3) -0.01(2)
O5WB 0.11(5) 0.07(4) 0.03(3) 0.000 0.03(3) 0.000
O4W 0.306(9) 0.305(10) 0.305(10) 0.000(7) -0.001(7) -0.001(7)
Lu1 0.0847(10) 0.0513(8) 0.0855(10) -0.0004(8) -0.0086(8) 0.0032(7)
Cd1A 0.0927(12) 0.0618(10) 0.1150(14) 0.0014(9) 0.0302(10) -0.0057(9)
Cd1B 0.426(19) 0.128(6) 0.139(7) 0.016(5) 0.038(8) 0.085(9)
Cl1A 0.209(14) 0.068(6) 0.180(11) 0.000 0.060(10) 0.000
Cl1B 0.09(3) 0.12(3) 0.23(5) 0.000 -0.01(3) 0.000
Cl1C 0.10(4) 0.11(5) 0.17(6) 0.000 0.07(4) 0.000
Cl2 0.135(7) 0.470(18) 0.429(16) 0.262(13) 0.016(9) -0.027(10)
Cl3 0.134(4) 0.100(3) 0.116(4) -0.002(3) 0.026(3) -0.012(3)
Cl4 0.261(8) 0.178(6) 0.166(5) 0.046(5) 0.086(6) 0.098(6)
C1 0.043(7) 0.053(8) 0.23(2) -0.014(12) -0.034(10) -0.014(7)
C2 0.038(11) 0.044(11) 0.28(4) 0.000 -0.020(18) 0.000
C3 0.070(12) 0.040(10) 0.29(3) 0.000 -0.091(16) 0.000
C4 0.093(12) 0.053(9) 0.170(18) 0.000(11) -0.037(12) 0.002(9)
C5 0.128(14) 0.064(9) 0.080(10) -0.020(8) -0.008(10) -0.014(10)
C6 0.158(4) 0.037(10) 0.102(15) 0.000 -0.055(6) 0.000
C7 0.179(5) 0.047(11) 0.070(12) 0.000 -0.023(8) 0.000
C8 0.149(18) 0.055(9) 0.110(14) -0.007(10) 0.017(14) -0.012(11)
C9 0.118(12) 0.058(8) 0.102(10) -0.035(8) 0.048(9) 0.010(9)
C10 0.14(2) 0.051(11) 0.090(15) 0.000 0.038(14) 0.000
C11 0.136(4) 0.024(8) 0.092(12) 0.000 0.035(5) 0.000
C12 0.087(6) 0.060(8) 0.155(10) -0.001(7) 0.039(5) -0.005(6)
C13 0.082(12) 0.043(7) 0.22(3) 0.018(11) -0.005(13) 0.015(8)
C14 0.055(12) 0.061(13) 0.20(3) 0.000 -0.035(16) 0.000
C15 0.073(13) 0.035(10) 0.28(4) 0.000 -0.082(16) 0.000
C16 0.144(8) 0.059(9) 0.235(3) -0.007(4) -0.086(5) 0.003(8)
C17 0.116(5) 0.111(6) 0.110(7) 0.009(6) -0.030(5) 0.013(4)
C18 0.207(5) 0.057(14) 0.179(9) 0.000 -0.143(4) 0.000
C19 0.229(8) 0.045(12) 0.156(11) 0.000 -0.139(5) 0.000
C20 0.38(3) 0.032(7) 0.152(15) 0.016(10) -0.149(17) 0.008(14)
C21 0.379(5) 0.062(9) 0.054(9) 0.014(7) 0.035(7) -0.012(6)
C22 0.54(9) 0.078(19) 0.042(13) 0.000 0.00(3) 0.000
C23 0.52(8) 0.042(13) 0.072(16) 0.000 0.07(3) 0.000
C24 0.276(12) 0.079(12) 0.139(6) 0.024(7) 0.123(5) 0.022(11)
C25 0.166(15) 0.067(10) 0.148(14) -0.019(11) 0.096(12) -0.028(11)
C26 0.198(9) 0.09(2) 0.243(6) 0.000 0.180(4) 0.000
C27 0.114(11) 0.043(12) 0.362(8) 0.000 0.127(6) 0.000
C28 0.052(8) 0.077(10) 0.288(6) 0.033(6) 0.042(6) -0.003(8)
C29 0.15(3) 0.084(19) 0.14(2) 0.000 -0.057(19) 0.000
C30 0.283(6) 0.22(5) 0.26(2) 0.000 0.226(7) 0.000
C31 0.08(2) 0.13(4) 0.62(14) 0.000 -0.04(5) 0.000
C32 0.24(3) 0.11(3) 0.32(3) 0.000 -0.22(2) 0.000
C33 0.38(9) 0.14(4) 0.18(5) 0.000 0.00(6) 0.000
C34 0.10(2) 0.16(4) 0.43(7) 0.000 0.13(3) 0.000
C35 0.12(3) 0.11(3) 0.27(5) 0.000 -0.02(3) 0.000
N1 0.049(7) 0.041(6) 0.26(2) -0.007(10) 0.016(10) -0.003(6)
N2 0.076(8) 0.046(7) 0.187(15) -0.001(9) -0.051(9) 0.001(6)
N3 0.120(11) 0.041(6) 0.114(10) -0.002(7) -0.025(9) 0.005(7)
N4 0.127(11) 0.043(6) 0.095(9) -0.007(7) 0.016(9) 0.010(7)
N5 0.116(10) 0.046(6) 0.115(10) 0.016(7) 0.046(8) 0.008(7)
N6 0.111(8) 0.048(7) 0.135(10) -0.008(7) 0.037(6) 0.005(6)
N7 0.085(10) 0.041(7) 0.22(2) 0.005(10) 0.005(12) -0.012(7)
N8 0.118(9) 0.026(5) 0.255(4) 0.011(5) -0.120(8) 0.000(6)
N9 0.162(6) 0.044(6) 0.165(8) 0.010(6) -0.091(5) -0.033(4)
N10 0.306(19) 0.044(7) 0.162(12) 0.018(8) -0.152(11) 0.019(11)
N11 0.425(9) 0.046(7) 0.061(8) -0.005(7) -0.019(10) 0.000(8)
N12 0.37(3) 0.054(9) 0.092(10) -0.007(8) 0.088(14) 0.004(14)
N13 0.225(15) 0.054(8) 0.188(9) 0.033(8) 0.100(7) 0.000(10)
N14 0.094(9) 0.038(6) 0.276(8) 0.010(7) 0.073(7) -0.004(6)
O1 0.075(7) 0.032(4) 0.186(13) 0.008(6) -0.009(8) -0.006(5)
O2 0.148(11) 0.035(5) 0.105(8) 0.004(6) 0.003(8) 0.001(6)
O3 0.137(10) 0.031(4) 0.152(10) -0.001(6) 0.057(8) -0.001(6)
O4 0.125(9) 0.033(5) 0.188(13) 0.001(7) -0.056(9) -0.002(6)
O5 0.226(13) 0.036(5) 0.163(10) -0.005(6) -0.112(9) -0.003(8)
O6 0.40(3) 0.040(6) 0.100(9) -0.009(7) 0.029(16) 0.008(12)
O7 0.156(11) 0.048(6) 0.164(11) -0.013(7) 0.067(9) -0.003(7)

loop_
_atom_type_symbol
_atom_type_description
_atom_type_scat_dispersion_real
_atom_type_scat_dispersion_imag
_atom_type_scat_source
C C 0.0181 0.0091 'International Tables Vol C Tables 4.2.6.8 and 6.1.1.4'
H H 0.0000 0.0000 'International Tables Vol C Tables 4.2.6.8 and 6.1.1.4'
N N 0.0311 0.0180 'International Tables Vol C Tables 4.2.6.8 and 6.1.1.4'
O O 0.0492 0.0322 'International Tables Vol C Tables 4.2.6.8 and 6.1.1.4'
Cd Cd 0.1185 4.6533 'International Tables Vol C Tables 4.2.6.8 and 6.1.1.4'
Cl Cl 0.3639 0.7018 'International Tables Vol C Tables 4.2.6.8 and 6.1.1.4'
Lu Lu -6.6179 4.6937 'International Tables Vol C Tables 4.2.6.8 and 6.1.1.4'

loop_
_geom_angle_atom_site_label_1
_geom_angle_atom_site_label_2
_geom_angle_atom_site_label_3
_geom_angle
_geom_angle_site_symmetry_1
_geom_angle_site_symmetry_3
Lu1 O5WA O5WA 175(3) . 8
Lu1 O5WA Lu1 173(4) . 8
O5WA O5WA Lu1 2.2(13) 8 8
Lu1 O5WB Lu1 114(3) . 8
O5WA Lu1 O5WB 29(3) . .
O5WA Lu1 O3WB 139(9) . .
O5WB Lu1 O3WB 117(9) . .
O5WA Lu1 O3WA 143(3) . .
O5WB Lu1 O3WA 150(3) . .
O3WB Lu1 O3WA 78(9) . .
O5WA Lu1 O1W 80(3) . .
O5WB Lu1 O1W 67(2) . .
O3WB Lu1 O1W 109(8) . .
O3WA Lu1 O1W 84(2) . .
O5WA Lu1 O2WA 97(3) . .
O5WB Lu1 O2WA 68(2) . .
O3WB Lu1 O2WA 57(9) . .
O3WA Lu1 O2WA 105(3) . .
O1W Lu1 O2WA 64(2) . .
O5WA Lu1 O5WA 2.4(14) . 8
O5WB Lu1 O5WA 31.1(18) . 8
O3WB Lu1 O5WA 140(9) . 8
O3WA Lu1 O5WA 142.0(19) . 8
O1W Lu1 O5WA 81.2(16) . 8
O2WA Lu1 O5WA 99(2) . 8
O5WA Lu1 O4W 82(5) . .
O5WB Lu1 O4W 95(4) . .
O3WB Lu1 O4W 137(10) . .
O3WA Lu1 O4W 61(4) . .
O1W Lu1 O4W 57(4) . .
O2WA Lu1 O4W 120(4) . .
O5WA Lu1 O4W 81(4) 8 .
O5WA Lu1 O2WB 75(3) . .
O5WB Lu1 O2WB 48(2) . .
O3WB Lu1 O2WB 69(9) . .
O3WA Lu1 O2WB 133(3) . .
O1W Lu1 O2WB 77(2) . .
O2WA Lu1 O2WB 28(2) . .
O5WA Lu1 O2WB 77(2) 8 .
O4W Lu1 O2WB 131(5) . .
O5WA Lu1 Lu1 5(3) . 8
O5WB Lu1 Lu1 33.2(15) . 8
O3WB Lu1 Lu1 141(9) . 8
O3WA Lu1 Lu1 141.0(16) . 8
O1W Lu1 Lu1 82.7(10) . 8
O2WA Lu1 Lu1 101.6(17) . 8
O5WA Lu1 Lu1 2.2(12) 8 8
O4W Lu1 Lu1 81(4) . 8
O2WB Lu1 Lu1 79(2) . 8
Cl2 Cd1A Cl4 111.2(5) . .
Cl2 Cd1A Cl3 108.0(4) . .
Cl4 Cd1A Cl3 119.8(3) . .
Cl2 Cd1A Cl1A 118.8(6) . .
Cl4 Cd1A Cl1A 99.5(4) . .
Cl3 Cd1A Cl1A 99.5(4) . .
Cl3 Cd1B Cl4 117.2(5) . .
Cl3 Cd1B Cl1B 103.6(15) . .
Cl4 Cd1B Cl1B 134.0(16) . .
Cl3 Cd1B Cl2 92.9(6) . .
Cl4 Cd1B Cl2 95.0(6) . .
Cl1B Cd1B Cl2 61.1(11) . .
Cd1A Cl1A Cd1A 121.3(7) . 8_565
Cd1B Cl1B Cd1B 100.5(18) 8_565 .
Cd1A Cl2 Cd1B 6.8(3) . .
Cd1A Cl3 Cd1B 14.1(4) . .
Cd1A Cl4 Cd1B 14.1(4) . .
O1 C1 N2 127(2) . .
O1 C1 N1 123(2) . .
N2 C1 N1 110.0(15) . .
C35 C2 N1 117.2(15) . 8_565
C35 C2 N1 117.2(15) . .
N1 C2 N1 111(2) 8_565 .
C35 C2 C3 109(3) . .
N1 C2 C3 99.8(16) 8_565 .
N1 C2 C3 99.8(16) . .
N2 C3 N2 112.4(19) 8_565 .
N2 C3 C2 105(2) 8_565 .
N2 C3 C2 105(2) . .
N2 C4 N3 112.4(14) . .
O2 C5 N4 126(2) . .
O2 C5 N3 122.5(18) . .
N4 C5 N3 111.8(16) . .
N3 C6 N3 113(2) 8_565 .
N3 C6 C29 113.6(16) 8_565 .
N3 C6 C29 113.6(16) . .
N3 C6 C7 101.6(16) 8_565 .
N3 C6 C7 101.6(16) . .
C29 C6 C7 112(3) . .
C6 C7 N4 107.2(16) . 8_565
C6 C7 N4 107.2(16) . .
N4 C7 N4 108(2) 8_565 .
N5 C8 N4 116.4(17) . .
O3 C9 N6 123.0(18) . .
O3 C9 N5 124.5(18) . .
N6 C9 N5 112.5(15) . .
C11 C10 N5 106.8(15) . .
C11 C10 N5 106.8(15) . 8_565
N5 C10 N5 113(2) . 8_565
C10 C11 N6 104.8(16) . 8_565
C10 C11 N6 104.8(16) . .
N6 C11 N6 110(2) 8_565 .
C10 C11 C30 120(3) . .
N6 C11 C30 108.9(17) 8_565 .
N6 C11 C30 108.9(17) . .
N6 C12 N7 118.9(16) . .
N8 C13 O4 131(2) . .
N8 C13 N7 110.6(17) . .
O4 C13 N7 119(2) . .
N7 C14 N7 118(2) 8_565 .
N7 C14 C15 101(2) 8_565 .
N7 C14 C15 101(2) . .
N8 C15 N8 108(2) 8_565 .
N8 C15 C14 104.9(16) 8_565 .
N8 C15 C14 104.9(16) . .
N8 C15 C31 116.8(17) 8_565 .
N8 C15 C31 116.8(17) . .
C14 C15 C31 104(4) . .
N9 C16 N8 120.7(17) . .
N9 C17 O5 135(2) . .
N9 C17 N10 107(2) . .
O5 C17 N10 118(2) . .
N9 C18 N9 115.7(14) . 8_565
N9 C18 C19 101.3(8) . .
N9 C18 C19 101.3(8) 8_565 .
N9 C18 C32 111.8(10) . .
N9 C18 C32 111.8(10) 8_565 .
C19 C18 C32 114.3(18) . .
N10 C19 N10 115.6(15) . 8_565
N10 C19 C18 100.7(9) . .
N10 C19 C18 100.7(9) 8_565 .
N11 C20 N10 113.4(16) . .
O6 C21 N12 122(3) . .
O6 C21 N11 128(3) . .
N12 C21 N11 109.6(19) . .
C23 C22 N11 111.1(9) . .
C23 C22 N11 111.1(9) . 8_565
N11 C22 N11 99.1(15) . 8_565
N12 C23 N12 122.9(15) . 8_565
N12 C23 C22 95.5(13) . .
N12 C23 C22 95.5(13) 8_565 .
N12 C23 C33 115.5(9) . .
N12 C23 C33 115.5(9) 8_565 .
C22 C23 C33 104.2(4) . .
N12 C24 N13 116.8(17) . .
O7 C25 N14 132(2) . .
O7 C25 N13 119(2) . .
N14 C25 N13 108.7(16) . .
N13 C26 N13 115.5(6) 8_565 .
N13 C26 C27 104.7(7) 8_565 .
N13 C26 C27 104.7(7) . .
C34 C27 N14 121.5(10) . .
C34 C27 N14 121.5(10) . 8_565
N14 C27 N14 109.1(14) . 8_565
C34 C27 C26 96(2) . .
N14 C27 C26 101.2(8) . .
N14 C27 C26 101.2(8) 8_565 .
N14 C28 N1 115.9(16) . .
C23 C33 Cl1C 164(2) . .
C1 N1 C28 124.7(15) . .
C1 N1 C2 112(2) . .
C28 N1 C2 121.6(19) . .
C1 N2 C4 122.5(15) . .
C1 N2 C3 112(2) . .
C4 N2 C3 122(2) . .
C5 N3 C6 111.5(18) . .
C5 N3 C4 124.5(14) . .
C6 N3 C4 122.3(18) . .
C5 N4 C8 124.2(15) . .
C5 N4 C7 107.4(19) . .
C8 N4 C7 124.9(18) . .
C8 N5 C9 124.3(15) . .
C8 N5 C10 127.3(18) . .
C9 N5 C10 107.4(17) . .
C9 N6 C12 123.5(15) . .
C9 N6 C11 108.2(17) . .
C12 N6 C11 126.4(18) . .
C13 N7 C14 114(2) . .
C13 N7 C12 126.0(15) . .
C14 N7 C12 118(2) . .
C13 N8 C16 121.2(16) . .
C13 N8 C15 110(2) . .
C16 N8 C15 128.0(19) . .
C17 N9 C16 118.0(18) . .
C17 N9 C18 116.4(18) . .
C16 N9 C18 125.2(15) . .
C17 N10 C19 113.8(19) . .
C17 N10 C20 124.4(17) . .
C19 N10 C20 118.3(15) . .
C21 N11 C20 123.2(18) . .
C21 N11 C22 100.0(19) . .
C20 N11 C22 132.8(16) . .
C21 N12 C23 123(2) . .
C21 N12 C24 122(2) . .
C23 N12 C24 114(2) . .
C25 N13 C26 109.8(13) . .
C25 N13 C24 128.7(13) . .
C26 N13 C24 119.9(15) . .
C25 N14 C28 118.2(16) . .
C25 N14 C27 115.1(18) . .
C28 N14 C27 124.8(14) . .

loop_
_geom_bond_atom_site_label_1
_geom_bond_atom_site_label_2
_geom_bond_distance
_geom_bond_site_symmetry_2
O1W Lu1 2.19(4) .
O2WA Lu1 2.29(6) .
O2WB Lu1 2.64(9) .
O3WA Lu1 2.18(6) .
O3WB Lu1 2.2(3) .
O5WA Lu1 1.14(4) .
O5WA O5WA 1.22(8) 8
O5WA Lu1 2.36(4) 8
O5WB Lu1 2.08(4) .
O5WB Lu1 2.08(4) 8
O4W Lu1 2.36(16) .
Lu1 O5WA 2.36(4) 8
Lu1 Lu1 3.486(3) 8
Cd1A Cl2 2.329(12) .
Cd1A Cl4 2.400(9) .
Cd1A Cl3 2.405(6) .
Cd1A Cl1A 2.623(10) .
Cd1B Cl3 2.429(11) .
Cd1B Cl4 2.441(14) .
Cd1B Cl1B 2.55(3) .
Cd1B Cl2 2.84(2) .
Cl1A Cd1A 2.623(9) 8_565
Cl1B Cd1B 2.55(3) 8_565
Cl1C C33 2.20(10) .
C1 O1 1.224(19) .
C1 N2 1.32(3) .
C1 N1 1.37(3) .
C2 C35 1.49(4) .
C2 N1 1.50(2) 8_565
C2 N1 1.50(2) .
C2 C3 1.56(5) .
C3 N2 1.456(19) 8_565
C3 N2 1.456(19) .
C4 N2 1.40(2) .
C4 N3 1.47(2) .
C5 O2 1.27(2) .
C5 N4 1.29(2) .
C5 N3 1.39(3) .
C6 N3 1.43(2) 8_565
C6 N3 1.43(2) .
C6 C29 1.48(4) .
C6 C7 1.49(5) .
C7 N4 1.50(2) 8_565
C7 N4 1.50(2) .
C8 N5 1.36(3) .
C8 N4 1.41(3) .
C9 O3 1.249(19) .
C9 N6 1.35(2) .
C9 N5 1.36(2) .
C10 C11 1.45(4) .
C10 N5 1.48(2) .
C10 N5 1.48(2) 8_565
C11 N6 1.50(2) 8_565
C11 N6 1.50(2) .
C11 C30 1.60(5) .
C12 N6 1.39(3) .
C12 N7 1.49(3) .
C13 N8 1.24(3) .
C13 O4 1.28(2) .
C13 N7 1.36(3) .
C14 N7 1.400(18) 8_565
C14 N7 1.400(19) .
C14 C15 1.50(5) .
C15 N8 1.49(2) 8_565
C15 N8 1.49(2) .
C15 C31 1.68(5) .
C16 N9 1.39(2) .
C16 N8 1.41(2) .
C17 N9 1.24(3) .
C17 O5 1.26(3) .
C17 N10 1.34(3) .
C18 N9 1.423(15) .
C18 N9 1.423(15) 8_565
C18 C19 1.530(5) .
C18 C32 1.59(4) .
C19 N10 1.419(17) .
C19 N10 1.419(17) 8_565
C20 N11 1.43(3) .
C20 N10 1.45(3) .
C21 O6 1.23(2) .
C21 N12 1.35(4) .
C21 N11 1.38(4) .
C22 C23 1.530(4) .
C22 N11 1.565(18) .
C22 N11 1.565(19) 8_565
C23 N12 1.353(17) .
C23 N12 1.353(17) 8_565
C23 C33 1.576(4) .
C24 N12 1.45(4) .
C24 N13 1.48(3) .
C25 O7 1.22(2) .
C25 N14 1.29(3) .
C25 N13 1.41(3) .
C26 N13 1.460(4) 8_565
C26 N13 1.460(4) .
C26 C27 1.530(5) .
C27 C34 1.44(4) .
C27 N14 1.475(16) .
C27 N14 1.475(16) 8_565
C28 N14 1.42(3) .
C28 N1 1.45(2) .

loop_
_platon_squeeze_void_nr
_platon_squeeze_void_average_x
_platon_squeeze_void_average_y
_platon_squeeze_void_average_z
_platon_squeeze_void_volume
_platon_squeeze_void_count_electrons
_platon_squeeze_void_content
1 0.444 0.250 -0.077 167 44 ' '
2 0.944 0.250 0.577 167 45 ' '
3 0.150 0.250 0.168 150 33 ' '
4 0.650 0.250 0.332 150 33 ' '
5 0.215 0.250 0.635 59 11 ' '
6 0.715 0.250 0.865 59 11 ' '
7 0.056 0.750 0.422 166 44 ' '
8 0.556 0.750 0.078 166 44 ' '
9 0.350 0.750 0.668 150 34 ' '
10 0.850 0.750 0.832 150 33 ' '
11 0.285 0.750 0.135 59 12 ' '
12 0.785 0.750 0.365 59 12 ' '
